data_4312579
loop_
_publ_author_name
'Booyong S. Lim'
'Antti Rahtu'
'Jin-Seong Park'
'Roy G. Gordon'

_publ_section_title
;
 Synthesis and Characterization of Volatile, Thermally Stable, Reactive
 Transition Metal Amidinates
;
_journal_name_full 'Inorganic Chemistry'
_journal_page_first 7951
_journal_page_last 7958
_journal_paper_doi 10.1021/ic0345424
_journal_volume 42
_journal_year 2003
_chemical_formula_sum 'C24 H54 N6 V'
_chemical_formula_weight 477.67
_chemical_name_systematic
; 
 ? 
;
_space_group_IT_number 160
_symmetry_cell_setting hexagonal
_symmetry_space_group_name_Hall 'R 3 -2"'
_symmetry_space_group_name_H-M 'R 3 m :H'
_atom_sites_solution_hydrogens geom
_atom_sites_solution_primary direct
_atom_sites_solution_secondary difmap
_audit_creation_method SHELXL-97
_cell_angle_alpha 90.00
_cell_angle_beta 90.00
_cell_angle_gamma 120.00
_cell_formula_units_Z 3
_cell_length_a 16.205(3)
_cell_length_b 16.205(3)
_cell_length_c 9.355(2)
_cell_measurement_temperature 293(2)
_cell_volume 2127.5(7)
_computing_structure_refinement 'SHELXL-97 (Sheldrick, 1997)'
_computing_structure_solution 'SHELXS-97 (Sheldrick, 1990)'
_diffrn_ambient_temperature 293(2)
_diffrn_measured_fraction_theta_full 1.000
_diffrn_measured_fraction_theta_max 1.000
_diffrn_radiation_monochromator graphite
_diffrn_radiation_source 'fine-focus sealed tube'
_diffrn_radiation_type MoK\a
_diffrn_radiation_wavelength 0.71073
_diffrn_reflns_av_R_equivalents 0.0704
_diffrn_reflns_av_sigmaI/netI 0.0349
_diffrn_reflns_limit_h_max 21
_diffrn_reflns_limit_h_min -21
_diffrn_reflns_limit_k_max 21
_diffrn_reflns_limit_k_min -21
_diffrn_reflns_limit_l_max 12
_diffrn_reflns_limit_l_min -12
_diffrn_reflns_number 6506
_diffrn_reflns_theta_full 28.23
_diffrn_reflns_theta_max 28.23
_diffrn_reflns_theta_min 2.51
_exptl_absorpt_coefficient_mu 0.370
_exptl_crystal_density_diffrn 1.118
_exptl_crystal_density_method 'not measured'
_exptl_crystal_F_000 789
_refine_diff_density_max 0.375
_refine_diff_density_min -0.175
_refine_diff_density_rms 0.048
_refine_ls_abs_structure_details 'Flack H D (1983), Acta Cryst. A39, 876-881'
_refine_ls_abs_structure_Flack 0.58(6)
_refine_ls_extinction_method none
_refine_ls_goodness_of_fit_ref 1.054
_refine_ls_hydrogen_treatment mixed
_refine_ls_matrix_type full
_refine_ls_number_parameters 112
_refine_ls_number_reflns 1281
_refine_ls_number_restraints 68
_refine_ls_restrained_S_all 1.039
_refine_ls_R_factor_all 0.0438
_refine_ls_R_factor_gt 0.0427
_refine_ls_shift/su_max 0.000
_refine_ls_shift/su_mean 0.000
_refine_ls_structure_factor_coef Fsqd
_refine_ls_weighting_details 'calc w=1/[\s^2^(Fo^2^)+(0.0813P)^2^+0.6233P] where P=(Fo^2^+2Fc^2^)/3'
_refine_ls_weighting_scheme calc
_refine_ls_wR_factor_gt 0.1135
_refine_ls_wR_factor_ref 0.1146
_reflns_number_gt 1262
_reflns_number_total 1281
_reflns_threshold_expression >2sigma(I)
_cod_data_source_file ic0345424si20030519_012930_1.cif
_cod_data_source_block '[V(iPr-MeAMD)3],2'
_cod_original_cell_volume 2127.6(7)
_cod_original_sg_symbol_H-M 'R 3 m'
_cod_database_code 4312579

loop_
_symmetry_equiv_pos_as_xyz
'x, y, z'
'-y, x-y, z'
'-x+y, -x, z'
'-y, -x, z'
'-x+y, y, z'
'x, x-y, z'
'x+2/3, y+1/3, z+1/3'
'-y+2/3, x-y+1/3, z+1/3'
'-x+y+2/3, -x+1/3, z+1/3'
'-y+2/3, -x+1/3, z+1/3'
'-x+y+2/3, y+1/3, z+1/3'
'x+2/3, x-y+1/3, z+1/3'
'x+1/3, y+2/3, z+2/3'
'-y+1/3, x-y+2/3, z+2/3'
'-x+y+1/3, -x+2/3, z+2/3'
'-y+1/3, -x+2/3, z+2/3'
'-x+y+1/3, y+2/3, z+2/3'
'x+1/3, x-y+2/3, z+2/3'

loop_
_atom_site_label
_atom_site_type_symbol
_atom_site_fract_x
_atom_site_fract_y
_atom_site_fract_z
_atom_site_U_iso_or_equiv
_atom_site_adp_type
_atom_site_occupancy
_atom_site_symmetry_multiplicity
_atom_site_calc_flag
_atom_site_refinement_flags
_atom_site_disorder_assembly
_atom_site_disorder_group
V1 V 0.0000 0.0000 0.26187(15) 0.0331(2) Uani 1 6 d S . .
N1 N 0.0673(4) 0.1347(7) 0.3590(9) 0.038(2) Uani 0.495(8) 2 d SP . 1
N2 N 0.1278(10) 0.0987(17) 0.1807(16) 0.049(3) Uani 0.248(4) 1 d P . 1
C1 C 0.1348(13) 0.1641(12) 0.2651(16) 0.0468(17) Uani 0.248(4) 1 d PU . 1
C2 C 0.2303(11) 0.2683(13) 0.273(2) 0.0600(18) Uani 0.248(4) 1 d PU . 1
H2A H 0.2171 0.3165 0.2394 0.090 Uiso 0.248(4) 1 d PR . 1
H2B H 0.2537 0.2825 0.3692 0.090 Uiso 0.248(4) 1 d PR . 1
H2C H 0.2775 0.2669 0.2126 0.090 Uiso 0.248(4) 1 d PR . 1
C4 C 0.1491(13) 0.1800(12) 0.6045(17) 0.064(2) Uani 0.248(4) 1 d PU . 1
H4A H 0.1510 0.2125 0.6914 0.096 Uiso 0.248(4) 1 d PR . 1
H4B H 0.1252 0.1137 0.6244 0.096 Uiso 0.248(4) 1 d PR . 1
H4C H 0.2122 0.2075 0.5654 0.096 Uiso 0.248(4) 1 d PR . 1
C7 C 0.152(2) 0.095(4) -0.088(3) 0.143(18) Uani 0.248(4) 1 d PU . 1
H7A H 0.1812 0.0817 -0.1657 0.215 Uiso 0.248(4) 1 d PR . 1
H7B H 0.0887 0.0354 -0.0737 0.215 Uiso 0.248(4) 1 d PR . 1
H7C H 0.1510 0.1517 -0.1109 0.215 Uiso 0.248(4) 1 d PR . 1
N1A N 0.0990(6) 0.1291(9) 0.3635(11) 0.038(2) Uani 0.252(4) 1 d P . 2
N2A N 0.1376(8) 0.0688(4) 0.1623(12) 0.049(3) Uani 0.505(8) 2 d SP . 2
C2A C 0.2663(11) 0.2196(11) 0.269(2) 0.0600(18) Uani 0.252(4) 1 d PU . 2
H2AA H 0.2908 0.2423 0.1749 0.090 Uiso 0.252(4) 1 d PR . 2
H2AB H 0.2670 0.2702 0.3233 0.090 Uiso 0.252(4) 1 d PR . 2
H2AC H 0.3052 0.1985 0.3156 0.090 Uiso 0.252(4) 1 d PR . 2
C1A C 0.1706(14) 0.1443(11) 0.2610(16) 0.0468(17) Uani 0.252(4) 1 d PU . 2
C4A C 0.0967(5) 0.1935(11) 0.6070(13) 0.064(2) Uani 0.505(8) 2 d SPU . 2
H4AA H 0.0543 0.1969 0.6745 0.096 Uiso 0.252(4) 1 d PR . 2
H4AB H 0.0951 0.1331 0.6190 0.096 Uiso 0.252(4) 1 d PR . 2
H4AC H 0.1604 0.2442 0.6231 0.096 Uiso 0.252(4) 1 d PR . 2
C7A C 0.1918(14) 0.1229(18) -0.079(3) 0.101(11) Uani 0.252(4) 1 d PDU . 2
H7AA H 0.2203 0.0981 -0.1433 0.151 Uiso 0.252(4) 1 d PR . 2
H7AB H 0.1241 0.0899 -0.0935 0.151 Uiso 0.252(4) 1 d PR . 2
H7AC H 0.2176 0.1896 -0.0969 0.151 Uiso 0.252(4) 1 d PR . 2
C3 C 0.0671(7) 0.1986(6) 0.4631(7) 0.0609(17) Uani 0.50 1 d PU . .
H3A H 0.1016 0.2623 0.4259 0.073 Uiso 0.248(4) 1 d PR . 1
H3A H 0.1028 0.2641 0.4339 0.073 Uiso 0.252(4) 1 d PR . 2
C5 C -0.0422(6) 0.1709(6) 0.4794(8) 0.0783(17) Uani 0.50 1 d PU . .
H5A H -0.0634 0.1864 0.3929 0.117 Uiso 0.50 1 d PR . .
H5B H -0.0797 0.1037 0.4968 0.117 Uiso 0.50 1 d PR . .
H5C H -0.0493 0.2050 0.5579 0.117 Uiso 0.50 1 d PR . .
C6 C 0.2003(6) 0.1002(3) 0.0654(10) 0.120(5) Uani 1 2 d SU . .
H6A H 0.2581 0.1596 0.0827 0.144 Uiso 0.248(4) 1 d PR . 1
H6A H 0.2595 0.1528 0.0988 0.144 Uiso 0.252(4) 1 d PR . 2
C8 C 0.2100(7) 0.0210(8) 0.0533(10) 0.098(3) Uani 0.50 1 d PDU . .
H8A H 0.2276 0.0169 -0.0433 0.147 Uiso 0.50 1 d PR . .
H8B H 0.2584 0.0256 0.1173 0.147 Uiso 0.50 1 d PR . .
H8C H 0.1504 -0.0349 0.0757 0.147 Uiso 0.50 1 d PR . .

loop_
_atom_site_aniso_label
_atom_site_aniso_U_11
_atom_site_aniso_U_22
_atom_site_aniso_U_33
_atom_site_aniso_U_23
_atom_site_aniso_U_13
_atom_site_aniso_U_12
V1 0.0328(2) 0.0328(2) 0.0338(3) 0.000 0.000 0.01641(11)
N1 0.023(4) 0.048(3) 0.051(3) 0.007(3) 0.0033(15) 0.0242(17)
N2 0.025(3) 0.084(10) 0.024(3) -0.013(4) 0.015(3) 0.018(4)
C1 0.057(8) 0.022(4) 0.050(2) -0.005(3) -0.012(4) 0.011(2)
C2 0.044(5) 0.054(6) 0.065(4) -0.004(5) -0.008(4) 0.011(2)
C4 0.087(7) 0.058(5) 0.046(4) -0.005(3) -0.003(5) 0.036(5)
C7 0.162(19) 0.16(3) 0.074(10) 0.034(13) 0.056(15) 0.05(2)
N1A 0.023(4) 0.048(3) 0.051(3) 0.007(3) 0.0033(15) 0.0242(17)
N2A 0.025(3) 0.084(10) 0.024(3) -0.013(4) 0.015(3) 0.018(4)
C2A 0.044(5) 0.054(6) 0.065(4) -0.004(5) -0.008(4) 0.011(2)
C1A 0.057(8) 0.022(4) 0.050(2) -0.005(3) -0.012(4) 0.011(2)
C4A 0.087(7) 0.058(5) 0.046(4) -0.005(3) -0.003(5) 0.036(5)
C7A 0.062(9) 0.17(2) 0.056(9) 0.042(12) 0.033(8) 0.043(13)
C3 0.096(4) 0.038(3) 0.047(3) -0.002(3) -0.006(3) 0.033(3)
C5 0.079(4) 0.081(4) 0.086(4) -0.030(3) -0.005(3) 0.048(4)
C6 0.039(3) 0.204(11) 0.063(4) 0.0099(14) 0.020(3) 0.0193(16)
C8 0.094(6) 0.113(7) 0.106(6) 0.016(5) 0.047(5) 0.065(6)

loop_
_atom_type_symbol
_atom_type_description
_atom_type_scat_dispersion_real
_atom_type_scat_dispersion_imag
_atom_type_scat_source
C C 0.0033 0.0016 'International Tables Vol C Tables 4.2.6.8 and 6.1.1.4'
H H 0.0000 0.0000 'International Tables Vol C Tables 4.2.6.8 and 6.1.1.4'
N N 0.0061 0.0033 'International Tables Vol C Tables 4.2.6.8 and 6.1.1.4'
V V 0.3005 0.5294 'International Tables Vol C Tables 4.2.6.8 and 6.1.1.4'

loop_
_geom_angle_atom_site_label_1
_geom_angle_atom_site_label_2
_geom_angle_atom_site_label_3
_geom_angle
_geom_angle_site_symmetry_1
_geom_angle_site_symmetry_3
_geom_angle_publ_flag
N2 V1 N2 32.3(12) 4 3 ?
N2 V1 N2 106.8(5) 4 6 ?
N2 V1 N2 77.7(13) 3 6 ?
N2 V1 N2 77.7(13) 4 2 ?
N2 V1 N2 106.8(5) 3 2 ?
N2 V1 N2 129.7(8) 6 2 ?
N2 V1 N2 106.8(5) 4 5 ?
N2 V1 N2 129.7(8) 3 5 ?
N2 V1 N2 106.8(5) 6 5 ?
N2 V1 N2 32.3(12) 2 5 ?
N2 V1 N2 129.7(8) 4 . ?
N2 V1 N2 106.8(5) 3 . ?
N2 V1 N2 32.3(12) 6 . ?
N2 V1 N2 106.8(5) 2 . ?
N2 V1 N2 77.7(13) 5 . ?
N2 V1 N1 163.6(6) 4 . ?
N2 V1 N1 163.6(6) 3 . ?
N2 V1 N1 88.9(7) 6 . ?
N2 V1 N1 88.9(7) 2 . ?
N2 V1 N1 63.0(5) 5 . ?
N2 V1 N1 63.0(5) . . ?
N2 V1 N1 63.0(5) 4 2 ?
N2 V1 N1 88.9(7) 3 2 ?
N2 V1 N1 163.6(6) 6 2 ?
N2 V1 N1 63.0(5) 2 2 ?
N2 V1 N1 88.9(7) 5 2 ?
N2 V1 N1 163.6(6) . 2 ?
N1 V1 N1 102.6(3) . 2 ?
N2 V1 N1 88.9(7) 4 3 ?
N2 V1 N1 63.0(5) 3 3 ?
N2 V1 N1 63.0(5) 6 3 ?
N2 V1 N1 163.6(6) 2 3 ?
N2 V1 N1 163.6(6) 5 3 ?
N2 V1 N1 88.9(7) . 3 ?
N1 V1 N1 102.6(3) . 3 ?
N1 V1 N1 102.6(3) 2 3 ?
N2 V1 N1A 175.3(6) 4 . ?
N2 V1 N1A 148.3(5) 3 . ?
N2 V1 N1A 76.0(8) 6 . ?
N2 V1 N1A 103.5(5) 2 . ?
N2 V1 N1A 75.5(6) 5 . ?
N2 V1 N1A 54.5(3) . . ?
N1 V1 N1A 15.4(3) . . ?
N1 V1 N1A 113.3(3) 2 . ?
N1 V1 N1A 89.2(3) 3 . ?
N2 V1 N1A 103.5(5) 4 6 ?
N2 V1 N1A 75.5(6) 3 6 ?
N2 V1 N1A 54.5(3) 6 6 ?
N2 V1 N1A 175.3(6) 2 6 ?
N2 V1 N1A 148.3(5) 5 6 ?
N2 V1 N1A 76.0(8) . 6 ?
N1 V1 N1A 89.2(3) . 6 ?
N1 V1 N1A 113.3(3) 2 6 ?
N1 V1 N1A 15.4(3) 3 6 ?
N1A V1 N1A 75.0(6) . 6 ?
N2 V1 N1A 148.3(5) 4 5 ?
N2 V1 N1A 175.3(6) 3 5 ?
N2 V1 N1A 103.5(5) 6 5 ?
N2 V1 N1A 76.0(8) 2 5 ?
N2 V1 N1A 54.5(3) 5 5 ?
N2 V1 N1A 75.5(6) . 5 ?
N1 V1 N1A 15.4(3) . 5 ?
N1 V1 N1A 89.2(3) 2 5 ?
N1 V1 N1A 113.3(3) 3 5 ?
N1A V1 N1A 30.5(5) . 5 ?
N1A V1 N1A 101.4(4) 6 5 ?
C1 N1 C1 82.7(16) . 5 ?
C1 N1 C3 91.2(9) . 5 ?
C1 N1 C3 120.4(11) 5 5 ?
C1 N1 C3 120.4(11) . . ?
C1 N1 C3 91.2(9) 5 . ?
C3 N1 C3 43.1(8) 5 . ?
C1 N1 V1 89.6(9) . . ?
C1 N1 V1 89.6(9) 5 . ?
C3 N1 V1 149.8(6) 5 . ?
C3 N1 V1 149.8(6) . . ?
N2 N2 C1 141.6(14) 6 . ?
N2 N2 C6 69.2(10) 6 . ?
C1 N2 C6 130.4(18) . . ?
N2 N2 C8 115.7(7) 6 6 ?
C1 N2 C8 90.6(17) . 6 ?
C6 N2 C8 46.5(6) . 6 ?
N2 N2 V1 73.9(6) 6 . ?
C1 N2 V1 93.2(11) . . ?
C6 N2 V1 136.3(13) . . ?
C8 N2 V1 156.5(12) 6 . ?
N2 C1 N1 113.8(16) . . ?
N2 C1 C2 122.2(17) . . ?
N1 C1 C2 122.9(15) . . ?
N2 C1 C1 108.9(10) . 5 ?
N1 C1 C1 48.6(8) . 5 ?
C2 C1 C1 115.6(11) . 5 ?
N2 C1 C3 145.3(17) . 5 ?
N1 C1 C3 47.1(7) . 5 ?
C2 C1 C3 78.9(11) . 5 ?
C1 C1 C3 80.1(6) 5 5 ?
N2 C1 V1 55.5(11) . . ?
N1 C1 V1 58.6(8) . . ?
C2 C1 V1 174.4(13) . . ?
C1 C1 V1 69.6(4) 5 . ?
C3 C1 V1 100.7(7) 5 . ?
C3 C4 C5 63.3(8) 5 5 ?
C3 C4 C4 72.1(8) 5 5 ?
C5 C4 C4 133.3(7) 5 5 ?
C3 C4 C3 29.8(7) 5 . ?
C5 C4 C3 92.3(9) 5 . ?
C4 C4 C3 42.3(6) 5 . ?
C7 C7 C6 79(2) 6 . ?
C7 C7 C8 124.5(18) 6 6 ?
C6 C7 C8 45.5(11) . 6 ?
N1A N1A C3 88.5(6) 5 5 ?
N1A N1A C1A 136.6(8) 5 . ?
C3 N1A C1A 112.0(11) 5 . ?
N1A N1A C3 51.3(4) 5 . ?
C3 N1A C3 37.2(8) 5 . ?
C1A N1A C3 137.0(11) . . ?
N1A N1A C5 140.8(4) 5 5 ?
C3 N1A C5 54.5(6) 5 5 ?
C1A N1A C5 76.4(8) . 5 ?
C3 N1A C5 90.8(6) . 5 ?
N1A N1A V1 74.8(3) 5 . ?
C3 N1A V1 157.0(8) 5 . ?
C1A N1A V1 91.0(9) . . ?
C3 N1A V1 124.0(6) . . ?
C5 N1A V1 135.2(6) 5 . ?
C6 N2A C1A 104.0(11) . . ?
C6 N2A C1A 104.0(11) . 6 ?
C1A N2A C1A 85.6(14) . 6 ?
C6 N2A V1 159.9(11) . . ?
C1A N2A V1 90.6(9) . . ?
C1A N2A V1 90.6(9) 6 . ?
N2A C1A C2A 124.0(17) . . ?
N2A C1A N1A 111.6(15) . . ?
C2A C1A N1A 124.0(14) . . ?
N2A C1A C1A 47.2(7) . 6 ?
C2A C1A C1A 108.3(11) . 6 ?
N1A C1A C1A 103.5(8) . 6 ?
N2A C1A V1 56.3(8) . . ?
C2A C1A V1 175.3(12) . . ?
N1A C1A V1 55.3(8) . . ?
C1A C1A V1 68.2(4) 6 . ?
C3 C4A C3 42.4(9) 5 . ?
C7A C7A C6 72.1(12) 6 . ?
C7A C7A C8 126.2(6) 6 6 ?
C6 C7A C8 54.4(12) . 6 ?
C3 C3 N1A 91.5(6) 5 5 ?
C3 C3 C4 107.9(8) 5 5 ?
N1A C3 C4 120.2(11) 5 5 ?
C3 C3 N1 68.5(4) 5 . ?
N1A C3 N1 23.3(5) 5 . ?
C4 C3 N1 129.4(11) 5 . ?
C3 C3 C4A 68.8(4) 5 . ?
N1A C3 C4A 128.1(10) 5 . ?
C4 C3 C4A 39.9(8) 5 . ?
N1 C3 C4A 118.2(8) . . ?
C3 C3 C5 164.9(4) 5 . ?
N1A C3 C5 82.3(7) 5 . ?
C4 C3 C5 64.5(8) 5 . ?
N1 C3 C5 105.5(6) . . ?
C4A C3 C5 104.4(6) . . ?
C3 C3 N1A 51.3(4) 5 . ?
N1A C3 N1A 40.2(7) 5 . ?
C4 C3 N1A 126.3(10) 5 . ?
N1 C3 N1A 17.4(4) . . ?
C4A C3 N1A 104.4(7) . . ?
C5 C3 N1A 121.2(6) . . ?
C3 C3 C1 99.9(6) 5 5 ?
N1A C3 C1 32.6(7) 5 5 ?
C4 C3 C1 142.3(11) 5 5 ?
N1 C3 C1 41.7(6) . 5 ?
C4A C3 C1 159.6(9) . 5 ?
C5 C3 C1 82.2(8) . 5 ?
N1A C3 C1 56.8(7) . 5 ?
C3 C3 C4 42.3(6) 5 . ?
N1A C3 C4 112.4(8) 5 . ?
C4 C3 C4 65.6(12) 5 . ?
N1 C3 C4 95.6(7) . . ?
C4A C3 C4 27.3(6) . . ?
C5 C3 C4 128.3(7) . . ?
N1A C3 C4 79.7(7) . . ?
C1 C3 C4 136.4(9) 5 . ?
C3 C5 C4 52.2(7) . 5 ?
C3 C5 N1A 43.3(5) . 5 ?
C4 C5 N1A 83.9(8) 5 5 ?
N2A C6 C8 97.4(5) . 6 ?
N2A C6 C8 97.4(5) . . ?
C8 C6 C8 165.2(10) 6 . ?
N2A C6 C7A 128.5(12) . 6 ?
C8 C6 C7A 103.5(13) 6 6 ?
C8 C6 C7A 68.0(13) . 6 ?
N2A C6 C7A 128.5(12) . . ?
C8 C6 C7A 68.0(13) 6 . ?
C8 C6 C7A 103.5(13) . . ?
C7A C6 C7A 36(2) 6 . ?
N2A C6 N2 20.8(10) . . ?
C8 C6 N2 76.5(10) 6 . ?
C8 C6 N2 118.2(12) . . ?
C7A C6 N2 134.4(13) 6 . ?
C7A C6 N2 118.8(12) . . ?
N2A C6 N2 20.8(10) . 6 ?
C8 C6 N2 118.2(12) 6 6 ?
C8 C6 N2 76.5(10) . 6 ?
C7A C6 N2 118.8(12) 6 6 ?
C7A C6 N2 134.4(13) . 6 ?
N2 C6 N2 41.6(19) . 6 ?
N2A C6 C7 110.5(14) . 6 ?
C8 C6 C7 99(3) 6 6 ?
C8 C6 C7 78(3) . 6 ?
C7A C6 C7 20.7(15) 6 6 ?
C7A C6 C7 35(2) . 6 ?
N2 C6 C7 113.9(13) . 6 ?
N2 C6 C7 105.9(17) 6 6 ?
N2A C6 C7 110.5(14) . . ?
C8 C6 C7 78(3) 6 . ?
C8 C6 C7 99(3) . . ?
C7A C6 C7 35(2) 6 . ?
C7A C6 C7 20.7(15) . . ?
N2 C6 C7 105.9(17) . . ?
N2 C6 C7 113.9(13) 6 . ?
C7 C6 C7 21(5) 6 . ?
C6 C8 C7A 57.6(9) . 6 ?
C6 C8 N2 57.0(7) . 6 ?
C7A C8 N2 98.9(10) 6 6 ?
C6 C8 C7 57.0(18) . 6 ?
C7A C8 C7 16.2(10) 6 6 ?
N2 C8 C7 86.7(12) 6 6 ?

loop_
_geom_bond_atom_site_label_1
_geom_bond_atom_site_label_2
_geom_bond_distance
_geom_bond_site_symmetry_2
_geom_bond_publ_flag
V1 N2 2.027(18) 4 ?
V1 N2 2.027(18) 3 ?
V1 N2 2.027(18) 6 ?
V1 N2 2.027(18) 2 ?
V1 N2 2.027(18) 5 ?
V1 N2 2.027(18) . ?
V1 N1 2.097(10) . ?
V1 N1 2.097(10) 2 ?
V1 N1 2.097(10) 3 ?
V1 N1A 2.121(11) . ?
V1 N1A 2.121(11) 6 ?
V1 N1A 2.121(11) 5 ?
N1 C1 1.29(2) . ?
N1 C1 1.29(2) 5 ?
N1 C3 1.423(12) 5 ?
N1 C3 1.423(12) . ?
N2 N2 1.13(5) 6 ?
N2 C1 1.28(2) . ?
N2 C6 1.587(13) . ?
N2 C8 1.84(2) 6 ?
C1 C2 1.62(2) . ?
C1 C1 1.71(4) 5 ?
C1 C3 1.944(18) 5 ?
C4 C3 1.417(18) 5 ?
C4 C5 1.619(18) 5 ?
C4 C4 1.92(4) 5 ?
C4 C3 2.00(2) . ?
C7 C7 0.60(14) 6 ?
C7 C6 1.61(3) . ?
C7 C8 1.88(5) 6 ?
N1A N1A 1.115(18) 5 ?
N1A C3 1.349(14) 5 ?
N1A C1A 1.43(2) . ?
N1A C3 1.728(14) . ?
N1A C5 1.950(11) 5 ?
N2A C6 1.263(13) . ?
N2A C1A 1.408(16) . ?
N2A C1A 1.408(16) 6 ?
C2A C1A 1.42(2) . ?
C1A C1A 1.91(3) 6 ?
C4A C3 1.446(14) 5 ?
C4A C3 1.446(14) . ?
C7A C7A 0.87(5) 6 ?
C7A C6 1.42(2) . ?
C7A C8 1.56(4) 6 ?
C3 C3 1.04(2) 5 ?
C3 N1A 1.349(14) 5 ?
C3 C4 1.417(18) 5 ?
C3 C5 1.601(12) . ?
C3 C1 1.944(18) 5 ?
C5 C4 1.619(18) 5 ?
C5 N1A 1.950(11) 5 ?
C6 C8 1.373(10) 6 ?
C6 C8 1.373(10) . ?
C6 C7A 1.42(2) 6 ?
C6 N2 1.587(13) 6 ?
C6 C7 1.61(3) 6 ?
C8 C7A 1.56(4) 6 ?
C8 N2 1.84(2) 6 ?
C8 C7 1.88(5) 6 ?
